data_4113093
loop_
_publ_author_name
'Suzanne C. Bart'
'Emil Lobkovsky'
'Paul J. Chirik'

_publ_section_title
;
 Preparation and Molecular and Electronic Structures of Iron(0) Dinitrogen
 and Silane Complexes and Their Application to Catalytic Hydrogenation and
 Hydrosilation
;
_journal_name_full 'Journal of the American Chemical Society'
_journal_page_first 13794
_journal_page_last 13807
_journal_paper_doi 10.1021/ja046753t
_journal_volume 126
_journal_year 2004
_chemical_formula_sum 'C33 H43 Fe N7'
_chemical_formula_weight 593.59
_chemical_name_systematic
; 
 ? 
;
_space_group_IT_number 2
_symmetry_cell_setting triclinic
_symmetry_space_group_name_Hall '-P 1'
_symmetry_space_group_name_H-M 'P -1'
_atom_sites_solution_hydrogens mixed
_atom_sites_solution_primary direct
_atom_sites_solution_secondary difmap
_audit_creation_method SHELXL-97
_cell_angle_alpha 86.353(3)
_cell_angle_beta 84.933(3)
_cell_angle_gamma 70.398(3)
_cell_formula_units_Z 2
_cell_length_a 8.5667(11)
_cell_length_b 8.8933(11)
_cell_length_c 22.409(3)
_cell_measurement_temperature 143(2)
_cell_volume 1601.0(4)
_computing_cell_refinement 'Bruker SAINT'
_computing_data_collection 'Bruker SMART'
_computing_data_reduction 'Bruker SHELXTL'
_computing_molecular_graphics 'Bruker SHELXTL'
_computing_publication_material 'Bruker SHELXTL'
_computing_structure_refinement 'SHELXL-97 (Sheldrick, 1997)'
_computing_structure_solution 'SHELXS-97 (Sheldrick, 1990)'
_diffrn_ambient_temperature 143(2)
_diffrn_measured_fraction_theta_full 0.983
_diffrn_measured_fraction_theta_max 0.983
_diffrn_measurement_device_type 'Bruker 1K CCD area detector'
_diffrn_measurement_method '0.6 deg. omega scans'
_diffrn_radiation_monochromator graphite
_diffrn_radiation_source 'fine-focus sealed tube'
_diffrn_radiation_type MoK\a
_diffrn_radiation_wavelength 0.71073
_diffrn_reflns_av_R_equivalents 0.0543
_diffrn_reflns_av_sigmaI/netI 0.1027
_diffrn_reflns_limit_h_max 10
_diffrn_reflns_limit_h_min -10
_diffrn_reflns_limit_k_max 11
_diffrn_reflns_limit_k_min -11
_diffrn_reflns_limit_l_max 28
_diffrn_reflns_limit_l_min -28
_diffrn_reflns_number 13013
_diffrn_reflns_theta_full 26.48
_diffrn_reflns_theta_max 26.48
_diffrn_reflns_theta_min 1.83
_exptl_absorpt_coefficient_mu 0.504
_exptl_absorpt_correction_T_max 0.9752
_exptl_absorpt_correction_T_min 0.8239
_exptl_absorpt_correction_type SADABS
_exptl_crystal_colour green
_exptl_crystal_density_diffrn 1.231
_exptl_crystal_description plate
_exptl_crystal_F_000 632
_exptl_crystal_size_max 0.40
_exptl_crystal_size_mid 0.35
_exptl_crystal_size_min 0.05
_refine_diff_density_max 0.379
_refine_diff_density_min -0.331
_refine_diff_density_rms 0.067
_refine_ls_extinction_method none
_refine_ls_goodness_of_fit_ref 0.995
_refine_ls_hydrogen_treatment mixed
_refine_ls_matrix_type full
_refine_ls_number_parameters 520
_refine_ls_number_reflns 6514
_refine_ls_number_restraints 0
_refine_ls_restrained_S_all 0.995
_refine_ls_R_factor_all 0.1031
_refine_ls_R_factor_gt 0.0546
_refine_ls_shift/su_max 0.196
_refine_ls_shift/su_mean 0.030
_refine_ls_structure_factor_coef Fsqd
_refine_ls_weighting_details 'calc w=1/[\s^2^(Fo^2^)+(0.0503P)^2^+0.0000P] where P=(Fo^2^+2Fc^2^)/3'
_refine_ls_weighting_scheme calc
_refine_ls_wR_factor_gt 0.0995
_refine_ls_wR_factor_ref 0.1140
_reflns_number_gt 4274
_reflns_number_total 6514
_reflns_threshold_expression >2sigma(I)
_cod_data_source_file ja046753tsi20040608_042614.cif
_cod_data_source_block scb15
_cod_original_cell_volume 1601.0(3)
_cod_database_code 4113093

loop_
_symmetry_equiv_pos_as_xyz
'x, y, z'
'-x, -y, -z'

loop_
_atom_site_label
_atom_site_type_symbol
_atom_site_fract_x
_atom_site_fract_y
_atom_site_fract_z
_atom_site_U_iso_or_equiv
_atom_site_adp_type
_atom_site_occupancy
_atom_site_symmetry_multiplicity
_atom_site_calc_flag
_atom_site_refinement_flags
Fe1 Fe 0.04133(4) -0.22589(3) 0.251968(13) 0.01674(7) Uani 1 1 d .
N1 N 0.2507(2) -0.3667(2) 0.23490(8) 0.0253(5) Uani 1 1 d .
N2 N 0.3762(2) -0.4475(2) 0.22437(9) 0.0408(6) Uani 1 1 d .
N3 N -0.0798(2) -0.35477(19) 0.23206(7) 0.0257(5) Uani 1 1 d .
N4 N -0.1666(2) -0.4173(2) 0.22328(8) 0.0390(5) Uani 1 1 d .
N5 N 0.02996(19) -0.09534(18) 0.17841(7) 0.0183(4) Uani 1 1 d .
N6 N -0.12239(18) -0.04115(17) 0.27522(7) 0.0159(4) Uani 1 1 d .
N7 N 0.03283(18) -0.26366(17) 0.33856(7) 0.0158(4) Uani 1 1 d .
C1 C -0.1348(3) 0.1537(3) 0.12350(10) 0.0328(7) Uani 1 1 d .
C2 C -0.0944(2) 0.0433(2) 0.17673(9) 0.0188(5) Uani 1 1 d .
C3 C -0.1880(2) 0.0783(2) 0.23308(8) 0.0164(5) Uani 1 1 d .
C4 C -0.3225(2) 0.2100(2) 0.24910(9) 0.0209(5) Uani 1 1 d .
C5 C -0.3931(2) 0.2210(2) 0.30755(9) 0.0212(5) Uani 1 1 d .
C6 C -0.3246(2) 0.1023(2) 0.34991(9) 0.0199(5) Uani 1 1 d .
C7 C -0.1878(2) -0.0278(2) 0.33377(8) 0.0148(5) Uani 1 1 d .
C8 C -0.0929(2) -0.1597(2) 0.36954(8) 0.0156(5) Uani 1 1 d .
C9 C -0.1312(3) -0.1758(2) 0.43560(9) 0.0251(6) Uani 1 1 d .
H9A H -0.1910 -0.2525 0.4435 0.038 Uiso 1 1 calc R
H9B H -0.2004 -0.0717 0.4508 0.038 Uiso 1 1 calc R
H9C H -0.0274 -0.2139 0.4558 0.038 Uiso 1 1 calc R
C10 C 0.1462(3) -0.1387(2) 0.12664(9) 0.0254(6) Uani 1 1 d .
C11 C 0.2910(3) -0.0970(3) 0.12512(10) 0.0390(7) Uani 1 1 d .
C12 C 0.4071(3) -0.1468(4) 0.07679(13) 0.0596(10) Uani 1 1 d .
C13 C 0.3844(3) -0.2345(4) 0.03266(12) 0.0603(10) Uani 1 1 d .
C14 C 0.2416(3) -0.2736(3) 0.03455(11) 0.0445(8) Uani 1 1 d .
C15 C 0.1187(3) -0.2248(2) 0.08140(9) 0.0310(6) Uani 1 1 d .
C16 C 0.3230(3) -0.0013(4) 0.17258(12) 0.0528(8) Uani 1 1 d .
C17 C 0.4913(4) -0.0754(3) 0.19685(16) 0.0845(11) Uani 1 1 d .
H17A H 0.5068 -0.1864 0.2099 0.127 Uiso 1 1 calc R
H17B H 0.4992 -0.0153 0.2310 0.127 Uiso 1 1 calc R
H17C H 0.5776 -0.0727 0.1654 0.127 Uiso 1 1 calc R
C18 C 0.3019(5) 0.1678(4) 0.15105(17) 0.0840(13) Uani 1 1 d .
C19 C -0.0376(3) -0.2677(3) 0.08119(10) 0.0353(6) Uani 1 1 d .
C20 C 0.0006(5) -0.4488(3) 0.08705(13) 0.0675(10) Uani 1 1 d .
C21 C -0.1309(3) -0.1984(3) 0.02542(11) 0.0435(7) Uani 1 1 d .
C22 C 0.1478(2) -0.3902(2) 0.37227(8) 0.0166(5) Uani 1 1 d .
C23 C 0.1179(2) -0.5336(2) 0.38742(8) 0.0184(5) Uani 1 1 d .
C24 C 0.2274(2) -0.6453(2) 0.42352(9) 0.0203(5) Uani 1 1 d .
C25 C 0.3611(3) -0.6185(2) 0.44409(9) 0.0223(5) Uani 1 1 d .
C26 C 0.3925(2) -0.4804(2) 0.42710(9) 0.0227(5) Uani 1 1 d .
C27 C 0.2882(2) -0.3634(2) 0.39058(9) 0.0198(5) Uani 1 1 d .
C28 C -0.0250(2) -0.5731(2) 0.36484(9) 0.0218(5) Uani 1 1 d .
C29 C -0.1269(3) -0.6290(3) 0.41479(10) 0.0302(6) Uani 1 1 d .
C30 C 0.0419(3) -0.6996(2) 0.31700(10) 0.0293(6) Uani 1 1 d .
C31 C 0.3300(3) -0.2133(2) 0.37241(10) 0.0307(6) Uani 1 1 d .
C32 C 0.2930(4) -0.1015(3) 0.42371(13) 0.0510(8) Uani 1 1 d .
C33 C 0.5114(3) -0.2536(3) 0.34937(14) 0.0517(8) Uani 1 1 d .
H29C H -0.224(2) -0.645(2) 0.3991(9) 0.032(6) Uiso 1 1 d .
H30C H 0.108(3) -0.663(2) 0.2829(9) 0.035(6) Uiso 1 1 d .
H24 H 0.205(2) -0.739(2) 0.4335(9) 0.023(6) Uiso 1 1 d .
H19 H -0.112(2) -0.223(2) 0.1148(8) 0.013(5) Uiso 1 1 d .
H26 H 0.482(2) -0.457(2) 0.4395(8) 0.022(6) Uiso 1 1 d .
H29B H -0.160(3) -0.557(2) 0.4492(10) 0.042(7) Uiso 1 1 d .
H30B H -0.047(3) -0.717(2) 0.3003(9) 0.036(6) Uiso 1 1 d .
H21C H -0.225(3) -0.227(3) 0.0269(11) 0.054(8) Uiso 1 1 d .
H29A H -0.069(2) -0.735(2) 0.4304(9) 0.028(6) Uiso 1 1 d .
H25 H 0.430(2) -0.695(2) 0.4710(8) 0.021(5) Uiso 1 1 d .
H14 H 0.228(3) -0.340(3) 0.0080(10) 0.046(7) Uiso 1 1 d .
H28 H -0.0976(19) -0.4798(18) 0.3467(7) 0.001(4) Uiso 1 1 d .
H20B H -0.115(3) -0.462(3) 0.0854(11) 0.059(8) Uiso 1 1 d .
H21B H -0.154(3) -0.088(2) 0.0228(9) 0.034(6) Uiso 1 1 d .
H6 H -0.371(2) 0.108(2) 0.3911(9) 0.024(5) Uiso 1 1 d .
H20A H 0.063(3) -0.490(3) 0.0537(12) 0.073(9) Uiso 1 1 d .
H13 H 0.461(3) -0.271(3) 0.0000(12) 0.063(8) Uiso 1 1 d .
H21A H -0.065(3) -0.243(2) -0.0103(10) 0.039(6) Uiso 1 1 d .
H31 H 0.271(2) -0.157(2) 0.3399(9) 0.031(6) Uiso 1 1 d .
H5 H -0.487(2) 0.314(2) 0.3192(8) 0.022(5) Uiso 1 1 d .
H30A H 0.118(3) -0.794(2) 0.3316(10) 0.040(7) Uiso 1 1 d .
H33B H 0.529(3) -0.159(3) 0.3360(10) 0.043(7) Uiso 1 1 d .
H18C H 0.318(4) 0.238(4) 0.1822(15) 0.109(12) Uiso 1 1 d .
H1C H -0.142(3) 0.261(3) 0.1345(12) 0.072(9) Uiso 1 1 d .
H18B H 0.388(3) 0.164(3) 0.1163(11) 0.049(7) Uiso 1 1 d .
H18A H 0.203(4) 0.213(4) 0.1396(16) 0.112(13) Uiso 1 1 d .
H33A H 0.540(3) -0.329(3) 0.3185(10) 0.047(7) Uiso 1 1 d .
H12 H 0.499(3) -0.119(3) 0.0776(11) 0.054(8) Uiso 1 1 d .
H1B H -0.226(4) 0.148(3) 0.1077(13) 0.089(11) Uiso 1 1 d .
H20C H 0.078(4) -0.498(3) 0.1243(14) 0.092(10) Uiso 1 1 d .
H1A H -0.063(4) 0.130(3) 0.0948(13) 0.087(11) Uiso 1 1 d .
H32C H 0.170(3) -0.068(3) 0.4394(11) 0.067(9) Uiso 1 1 d .
H4 H -0.371(2) 0.289(2) 0.2205(9) 0.026(6) Uiso 1 1 d .
H16 H 0.245(3) 0.000(3) 0.2044(11) 0.055(8) Uiso 1 1 d .
H32B H 0.333(3) -0.151(3) 0.4598(13) 0.088(10) Uiso 1 1 d .
H32A H 0.325(3) -0.015(3) 0.4160(12) 0.065(9) Uiso 1 1 d .
H33C H 0.590(4) -0.298(3) 0.3810(14) 0.092(11) Uiso 1 1 d .

loop_
_atom_site_aniso_label
_atom_site_aniso_U_11
_atom_site_aniso_U_22
_atom_site_aniso_U_33
_atom_site_aniso_U_23
_atom_site_aniso_U_13
_atom_site_aniso_U_12
Fe1 0.01730(14) 0.01323(12) 0.01696(14) -0.00078(10) -0.00190(11) -0.00123(11)
N1 0.0244(9) 0.0230(9) 0.0241(9) 0.0009(7) -0.0023(8) -0.0021(8)
N2 0.0310(11) 0.0310(11) 0.0450(12) 0.0019(10) 0.0043(10) 0.0075(10)
N3 0.0356(10) 0.0222(8) 0.0210(9) 0.0021(7) -0.0037(8) -0.0119(8)
N4 0.0525(11) 0.0407(10) 0.0340(11) 0.0067(9) -0.0135(10) -0.0277(9)
N5 0.0171(8) 0.0165(8) 0.0187(8) -0.0003(7) 0.0005(7) -0.0025(7)
N6 0.0147(8) 0.0146(7) 0.0182(8) -0.0022(7) 0.0009(7) -0.0047(7)
N7 0.0163(8) 0.0132(7) 0.0183(8) 0.0006(6) -0.0051(7) -0.0046(7)
C1 0.0354(13) 0.0290(12) 0.0271(12) 0.0100(10) 0.0016(11) -0.0046(11)
C2 0.0159(10) 0.0163(9) 0.0226(10) 0.0015(8) -0.0012(9) -0.0037(8)
C3 0.0134(9) 0.0140(9) 0.0208(10) 0.0038(8) -0.0069(8) -0.0027(8)
C4 0.0193(10) 0.0160(9) 0.0257(11) -0.0002(9) -0.0046(9) -0.0030(9)
C5 0.0139(10) 0.0140(10) 0.0297(11) -0.0044(9) -0.0025(9) 0.0040(8)
C6 0.0178(10) 0.0179(9) 0.0237(11) -0.0041(8) 0.0010(9) -0.0054(8)
C7 0.0134(9) 0.0144(9) 0.0174(10) -0.0034(8) -0.0022(8) -0.0047(8)
C8 0.0156(9) 0.0144(9) 0.0177(10) -0.0027(8) -0.0019(8) -0.0059(8)
C9 0.0274(11) 0.0241(11) 0.0185(10) -0.0041(9) -0.0018(9) -0.0006(10)
C10 0.0220(11) 0.0233(11) 0.0206(11) 0.0049(9) 0.0040(9) 0.0034(9)
C11 0.0221(12) 0.0599(16) 0.0295(13) 0.0051(12) 0.0003(10) -0.0079(12)
C12 0.0256(14) 0.098(2) 0.0461(17) -0.0016(16) 0.0056(13) -0.0114(15)
C13 0.0293(15) 0.088(2) 0.0412(16) -0.0071(16) 0.0142(13) 0.0061(16)
C14 0.0516(16) 0.0409(14) 0.0274(13) -0.0057(12) 0.0064(12) 0.0012(13)
C15 0.0352(13) 0.0249(11) 0.0229(11) -0.0010(10) 0.0055(10) 0.0012(11)
C16 0.0326(13) 0.0932(19) 0.0417(15) -0.0014(14) -0.0001(12) -0.0339(13)
C17 0.0882(18) 0.0699(18) 0.121(3) 0.0300(18) -0.0647(19) -0.0519(15)
C18 0.089(3) 0.064(2) 0.079(2) -0.0152(19) -0.031(2) 0.009(2)
C19 0.0577(15) 0.0297(11) 0.0219(11) -0.0097(9) 0.0123(11) -0.0213(11)
C20 0.129(3) 0.0407(14) 0.0385(16) -0.0083(12) 0.0153(18) -0.0401(16)
C21 0.0486(14) 0.0562(15) 0.0322(13) -0.0112(12) 0.0088(12) -0.0273(12)
C22 0.0155(10) 0.0159(9) 0.0150(9) -0.0027(8) -0.0003(8) -0.0007(8)
C23 0.0210(10) 0.0134(9) 0.0171(10) -0.0036(8) -0.0008(9) -0.0004(8)
C24 0.0240(11) 0.0158(9) 0.0174(10) 0.0008(8) 0.0015(9) -0.0028(9)
C25 0.0216(11) 0.0232(10) 0.0155(10) -0.0008(8) -0.0068(9) 0.0027(9)
C26 0.0172(10) 0.0289(11) 0.0206(10) -0.0058(9) -0.0036(9) -0.0042(9)
C27 0.0211(10) 0.0178(9) 0.0194(10) -0.0044(8) -0.0031(9) -0.0040(8)
C28 0.0231(10) 0.0187(10) 0.0236(11) 0.0044(9) -0.0074(9) -0.0063(9)
C29 0.0333(12) 0.0306(11) 0.0314(12) 0.0031(10) -0.0031(10) -0.0175(10)
C30 0.0325(12) 0.0261(11) 0.0315(12) -0.0035(10) -0.0100(10) -0.0104(10)
C31 0.0304(11) 0.0255(11) 0.0398(13) 0.0050(10) -0.0174(10) -0.0114(10)
C32 0.0607(17) 0.0258(12) 0.0690(19) -0.0085(13) -0.0194(15) -0.0127(12)
C33 0.0473(14) 0.0476(14) 0.072(2) -0.0048(14) -0.0036(14) -0.0315(12)

loop_
_atom_type_symbol
_atom_type_description
_atom_type_scat_dispersion_real
_atom_type_scat_dispersion_imag
_atom_type_scat_source
C C 0.0033 0.0016 'International Tables Vol C Tables 4.2.6.8 and 6.1.1.4'
H H 0.0000 0.0000 'International Tables Vol C Tables 4.2.6.8 and 6.1.1.4'
N N 0.0061 0.0033 'International Tables Vol C Tables 4.2.6.8 and 6.1.1.4'
Fe Fe 0.3463 0.8444 'International Tables Vol C Tables 4.2.6.8 and 6.1.1.4'

loop_
_geom_angle_atom_site_label_1
_geom_angle_atom_site_label_2
_geom_angle_atom_site_label_3
_geom_angle
N1 Fe1 N6 159.09(8)
N1 Fe1 N3 98.02(8)
N6 Fe1 N3 102.89(7)
N1 Fe1 N5 96.65(7)
N6 Fe1 N5 79.49(6)
N3 Fe1 N5 99.74(7)
N1 Fe1 N7 97.41(7)
N6 Fe1 N7 79.90(6)
N3 Fe1 N7 98.92(7)
N5 Fe1 N7 154.77(6)
N2 N1 Fe1 178.40(19)
N4 N3 Fe1 171.81(17)
C2 N5 C10 118.84(16)
C2 N5 Fe1 116.71(13)
C10 N5 Fe1 124.45(12)
C7 N6 C3 120.27(14)
C7 N6 Fe1 119.72(12)
C3 N6 Fe1 119.83(12)
C8 N7 C22 117.23(15)
C8 N7 Fe1 115.66(12)
C22 N7 Fe1 127.11(12)
N5 C2 C3 112.57(16)
N5 C2 C1 125.48(17)
C3 C2 C1 121.96(16)
N6 C3 C4 120.07(17)
N6 C3 C2 110.34(15)
C4 C3 C2 129.55(17)
C3 C4 C5 119.87(17)
C6 C5 C4 119.73(17)
C7 C6 C5 120.01(18)
N6 C7 C6 119.96(16)
N6 C7 C8 110.02(15)
C6 C7 C8 130.01(17)
N7 C8 C7 113.49(16)
N7 C8 C9 124.12(16)
C7 C8 C9 122.38(16)
C15 C10 C11 121.6(2)
C15 C10 N5 120.8(2)
C11 C10 N5 117.54(19)
C12 C11 C10 117.3(2)
C12 C11 C16 119.7(2)
C10 C11 C16 122.9(2)
C13 C12 C11 122.1(3)
C12 C13 C14 119.9(2)
C13 C14 C15 120.9(3)
C10 C15 C14 118.2(2)
C10 C15 C19 122.61(19)
C14 C15 C19 119.2(2)
C11 C16 C18 112.1(2)
C11 C16 C17 113.4(2)
C18 C16 C17 109.2(3)
C15 C19 C21 111.49(19)
C15 C19 C20 111.2(2)
C21 C19 C20 110.8(2)
C23 C22 C27 120.99(17)
C23 C22 N7 121.01(18)
C27 C22 N7 117.99(17)
C24 C23 C22 117.88(19)
C24 C23 C28 119.18(18)
C22 C23 C28 122.92(17)
C25 C24 C23 122.01(19)
C24 C25 C26 119.52(18)
C25 C26 C27 121.5(2)
C26 C27 C22 118.02(19)
C26 C27 C31 119.35(19)
C22 C27 C31 122.63(17)
C23 C28 C29 112.82(17)
C23 C28 C30 109.64(16)
C29 C28 C30 110.39(18)
C32 C31 C27 111.6(2)
C32 C31 C33 109.6(2)
C27 C31 C33 111.16(18)

loop_
_geom_bond_atom_site_label_1
_geom_bond_atom_site_label_2
_geom_bond_distance
Fe1 N1 1.8341(16)
Fe1 N6 1.8362(14)
Fe1 N3 1.8800(19)
Fe1 N5 1.9452(16)
Fe1 N7 1.9473(16)
N1 N2 1.090(2)
N3 N4 1.104(3)
N5 C2 1.332(2)
N5 C10 1.443(2)
N6 C7 1.376(2)
N6 C3 1.379(2)
N7 C8 1.333(2)
N7 C22 1.445(2)
C1 C2 1.484(3)
C2 C3 1.428(3)
C3 C4 1.380(2)
C4 C5 1.388(3)
C5 C6 1.384(3)
C6 C7 1.382(2)
C7 C8 1.427(2)
C8 C9 1.496(3)
C10 C15 1.389(3)
C10 C11 1.406(3)
C11 C12 1.390(3)
C11 C16 1.501(4)
C12 C13 1.363(4)
C13 C14 1.376(4)
C14 C15 1.399(3)
C15 C19 1.511(3)
C16 C18 1.506(5)
C16 C17 1.505(4)
C19 C21 1.526(3)
C19 C20 1.531(3)
C22 C23 1.399(3)
C22 C27 1.401(3)
C23 C24 1.388(3)
C23 C28 1.516(3)
C24 C25 1.368(3)
C25 C26 1.367(3)
C26 C27 1.395(3)
C27 C31 1.517(3)
C28 C29 1.520(3)
C28 C30 1.535(3)
C31 C32 1.511(3)
C31 C33 1.522(3)
